data_7058995
loop_
_publ_author_name
'Bechu, Damien'
'Rogez, Guillaume'
'Hosseini, Mir Wais'
'Baudron, St\'ephane A.'

_publ_section_title
;
 Tetrathiopyridyl-tetrathiafulvalene-based Cd(ii) coordination polymers:
 one ligand, one metal cation, many possibilities
;
_journal_issue 36
_journal_name_full 'New Journal of Chemistry'
_journal_page_first 14291
_journal_paper_doi 10.1039/C9NJ03572A
_journal_volume 43
_journal_year 2019
_chemical_formula_sum 'C32 H18 Cd2 Cl6 N8 S12'
_chemical_formula_weight 1336.76
_space_group_crystal_system monoclinic
_space_group_IT_number 14
_space_group_name_Hall '-P 2yn'
_space_group_name_H-M_alt 'P 1 21/n 1'
_atom_sites_solution_hydrogens geom
_audit_creation_method SHELXL-2014/7
_audit_update_record
;
2019-08-12 deposited with the CCDC.	2019-08-15 downloaded from the CCDC.
;
_cell_angle_alpha 90
_cell_angle_beta 97.076(2)
_cell_angle_gamma 90
_cell_formula_units_Z 4
_cell_length_a 15.1033(6)
_cell_length_b 11.0625(6)
_cell_length_c 28.9002(15)
_cell_measurement_reflns_used 9939
_cell_measurement_temperature 173(2)
_cell_measurement_theta_max 25.99
_cell_measurement_theta_min 2.66
_cell_volume 4791.9(4)
_computing_cell_refinement 'Bruker SAINT'
_computing_data_collection 'Bruker APEX2'
_computing_data_reduction 'Bruker SAINT'
_computing_molecular_graphics 'Bruker SHELXTL'
_computing_publication_material 'Bruker SHELXTL'
_computing_structure_refinement 'SHELXL-2014 (Sheldrick 2014)'
_computing_structure_solution 'SHELXS-97 (Sheldrick 2008)'
_diffrn_ambient_temperature 173(2)
_diffrn_measured_fraction_theta_full 0.983
_diffrn_measured_fraction_theta_max 0.977
_diffrn_measurement_device_type 'Bruker APEX-II CCD'
_diffrn_measurement_method '\f and \w scans'
_diffrn_radiation_type MoK\a
_diffrn_radiation_wavelength 0.71073
_diffrn_reflns_av_R_equivalents 0.0579
_diffrn_reflns_av_unetI/netI 0.0251
_diffrn_reflns_Laue_measured_fraction_full 0.983
_diffrn_reflns_Laue_measured_fraction_max 0.977
_diffrn_reflns_limit_h_max 17
_diffrn_reflns_limit_h_min -18
_diffrn_reflns_limit_k_max 13
_diffrn_reflns_limit_k_min -13
_diffrn_reflns_limit_l_max 36
_diffrn_reflns_limit_l_min -36
_diffrn_reflns_number 125141
_diffrn_reflns_point_group_measured_fraction_full 0.983
_diffrn_reflns_point_group_measured_fraction_max 0.977
_diffrn_reflns_theta_full 25.242
_diffrn_reflns_theta_max 26.372
_diffrn_reflns_theta_min 1.973
_exptl_absorpt_coefficient_mu 1.782
_exptl_absorpt_correction_T_max 0.964
_exptl_absorpt_correction_T_min 0.915
_exptl_absorpt_correction_type multi-scan
_exptl_absorpt_process_details sadabs
_exptl_crystal_colour orange
_exptl_crystal_density_diffrn 1.853
_exptl_crystal_density_meas ?
_exptl_crystal_description platelet
_exptl_crystal_F_000 2624
_exptl_crystal_size_max 0.050
_exptl_crystal_size_mid 0.050
_exptl_crystal_size_min 0.020
_refine_diff_density_max 1.543
_refine_diff_density_min -1.406
_refine_diff_density_rms 0.107
_refine_ls_extinction_method none
_refine_ls_goodness_of_fit_ref 1.061
_refine_ls_hydrogen_treatment constr
_refine_ls_matrix_type full
_refine_ls_number_parameters 569
_refine_ls_number_reflns 9579
_refine_ls_number_restraints 127
_refine_ls_restrained_S_all 1.096
_refine_ls_R_factor_all 0.0644
_refine_ls_R_factor_gt 0.0455
_refine_ls_shift/su_max 0.001
_refine_ls_shift/su_mean 0.000
_refine_ls_structure_factor_coef Fsqd
_refine_ls_weighting_details 'w=1/[\s^2^(Fo^2^)+(0.0459P)^2^+18.9002P] where P=(Fo^2^+2Fc^2^)/3'
_refine_ls_weighting_scheme calc
_refine_ls_wR_factor_gt 0.1076
_refine_ls_wR_factor_ref 0.1226
_reflns_Friedel_coverage 0.000
_reflns_number_gt 7480
_reflns_number_total 9579
_reflns_threshold_expression 'I > 2\s(I)'
_cod_data_source_file c9nj03572a2.cif
_cod_data_source_block CP6
_cod_depositor_comments
;
The following automatic conversions were performed:

data item '_exptl_crystal_density_meas' value 'not measured' was
changed to '?' -- the value is perceived as not measured.

Automatic conversion script
Id: cif_fix_values 6909 2019-04-08 15:41:33Z antanas 
;
_cod_original_sg_symbol_H-M 'P 21/n'
_cod_database_code 7058995
_shelx_shelxl_version_number 2014/7
_shelx_space_group_comment
;
The symmetry employed for this shelxl refinement is uniquely defined
by the following loop, which should always be used as a source of
symmetry information in preference to the above space-group names.
They are only intended as comments.
;
_shelx_estimated_absorpt_t_min 0.916
_shelx_estimated_absorpt_t_max 0.965

loop_
_space_group_symop_operation_xyz
'x, y, z'
'-x+1/2, y+1/2, -z+1/2'
'-x, -y, -z'
'x-1/2, -y-1/2, z-1/2'

loop_
_atom_site_label
_atom_site_type_symbol
_atom_site_fract_x
_atom_site_fract_y
_atom_site_fract_z
_atom_site_U_iso_or_equiv
_atom_site_adp_type
_atom_site_occupancy
_atom_site_site_symmetry_order
_atom_site_calc_flag
_atom_site_refinement_flags_posn
_atom_site_refinement_flags_adp
_atom_site_refinement_flags_occupancy
_atom_site_disorder_assembly
_atom_site_disorder_group
C1 C 0.0511(4) 0.7860(5) 0.00833(17) 0.0442(13) Uani 1 1 d . . . . .
C2 C -0.0242(4) 0.8051(5) 0.02722(18) 0.0441(12) Uani 1 1 d . . . . .
C3 C 0.2142(4) 0.7881(6) -0.00995(18) 0.0583(17) Uani 1 1 d . . . . .
C4 C 0.1767(4) 0.6918(6) -0.03282(18) 0.0566(17) Uani 1 1 d . . . . .
C5 C -0.1457(4) 0.8834(5) 0.0745(2) 0.0485(14) Uani 1 1 d . . . . .
C6 C -0.1835(3) 0.7896(5) 0.0502(2) 0.0495(14) Uani 1 1 d . . . . .
C7 C 0.3737(4) 0.8402(6) 0.0441(2) 0.0578(17) Uani 1 1 d . . . . .
C8 C 0.3372(4) 0.7918(6) 0.0814(2) 0.0579(17) Uani 1 1 d . . . . .
H8 H 0.2815 0.7509 0.0768 0.070 Uiso 1 1 calc R U . . .
C9 C 0.3824(4) 0.8038(6) 0.1253(2) 0.0546(15) Uani 1 1 d . . . . .
H9 H 0.3555 0.7725 0.1508 0.065 Uiso 1 1 calc R U . . .
C10 C 0.4983(4) 0.8970(7) 0.0977(2) 0.070(2) Uani 1 1 d . . . . .
H10 H 0.5563 0.9316 0.1031 0.085 Uiso 1 1 calc R U . . .
C11 C 0.4572(5) 0.8916(8) 0.0528(2) 0.079(3) Uani 1 1 d . . . . .
H11 H 0.4859 0.9229 0.0279 0.095 Uiso 1 1 calc R U . . .
C12 C 0.1802(4) 0.6035(5) -0.12086(17) 0.0440(13) Uani 1 1 d . . . . .
C13 C 0.1355(5) 0.7058(5) -0.1371(2) 0.0605(18) Uani 1 1 d . . . . .
H13 H 0.1292 0.7723 -0.1170 0.073 Uiso 1 1 calc R U . . .
C14 C 0.1001(5) 0.7100(5) -0.1830(2) 0.0550(16) Uani 1 1 d . . . . .
H14 H 0.0687 0.7809 -0.1939 0.066 Uiso 1 1 calc R U . . .
C15 C 0.1519(3) 0.5230(5) -0.19718(16) 0.0365(11) Uani 1 1 d . . . . .
H15 H 0.1589 0.4589 -0.2183 0.044 Uiso 1 1 calc R U . . .
C16 C 0.1887(3) 0.5097(5) -0.15179(17) 0.0411(12) Uani 1 1 d . . . . .
H16 H 0.2195 0.4377 -0.1417 0.049 Uiso 1 1 calc R U . . .
C17 C -0.1484(3) 0.9289(4) 0.1677(2) 0.0418(12) Uani 1 1 d . . . . .
C18 C -0.1758(4) 0.9872(6) 0.2050(2) 0.0536(15) Uani 1 1 d . . . . .
H18 H -0.2210 1.0473 0.2006 0.064 Uiso 1 1 calc R U . . .
C19 C -0.1368(4) 0.9576(6) 0.2489(2) 0.0593(17) Uani 1 1 d . . . . .
H19 H -0.1582 0.9965 0.2746 0.071 Uiso 1 1 calc R U . . .
C20 C -0.0463(4) 0.8209(5) 0.2212(2) 0.0555(15) Uani 1 1 d . . . . .
H20 H -0.0003 0.7622 0.2266 0.067 Uiso 1 1 calc R U . . .
C21 C -0.0833(4) 0.8415(6) 0.1763(2) 0.0628(18) Uani 1 1 d . . . . .
H21 H -0.0643 0.7962 0.1514 0.075 Uiso 1 1 calc R U . . .
C22 C -0.3350(3) 0.7047(6) -0.0010(2) 0.0535(16) Uani 1 1 d . . . . .
C23 C -0.3238(5) 0.7818(6) -0.0373(3) 0.081(2) Uani 1 1 d . . . . .
H23 H -0.2883 0.8524 -0.0319 0.097 Uiso 1 1 calc R U . . .
C24 C -0.3644(4) 0.7556(6) -0.0811(3) 0.071(2) Uani 1 1 d . . . . .
H24 H -0.3555 0.8097 -0.1056 0.085 Uiso 1 1 calc R U . . .
C25 C -0.4257(4) 0.5852(6) -0.0562(2) 0.0617(17) Uani 1 1 d . . . . .
H25 H -0.4615 0.5152 -0.0626 0.074 Uiso 1 1 calc R U . . .
C26 C -0.3873(4) 0.6043(7) -0.0111(2) 0.0637(18) Uani 1 1 d . . . . .
H26 H -0.3968 0.5485 0.0128 0.076 Uiso 1 1 calc R U . . .
C27 C 0.0928(3) 0.6082(5) 0.29087(19) 0.0424(13) Uani 1 1 d . . . . .
C28 C 0.6125(3) 1.1205(4) 0.16991(16) 0.0300(10) Uani 1 1 d . . . . .
C29 C 0.4200(4) 0.6078(5) 0.2165(2) 0.0460(13) Uani 1 1 d . . . . .
C30 C -0.1015(3) 1.1223(5) 0.3437(2) 0.0451(13) Uani 1 1 d . . . . .
N1 N 0.4610(3) 0.8562(4) 0.13413(15) 0.0470(11) Uani 1 1 d . . . . .
N2 N 0.1068(3) 0.6207(4) -0.21338(13) 0.0371(9) Uani 1 1 d . . . . .
N3 N -0.0713(3) 0.8784(4) 0.25772(16) 0.0415(10) Uani 1 1 d . . . . .
N4 N -0.4153(3) 0.6594(4) -0.09130(17) 0.0465(11) Uani 1 1 d . . . . .
N5 N 0.0802(3) 0.6949(4) 0.31111(19) 0.0513(12) Uani 1 1 d . . . . .
N6 N 0.6044(3) 1.0373(4) 0.19297(14) 0.0370(9) Uani 1 1 d . . . . .
N7 N 0.4639(3) 0.6887(4) 0.22959(19) 0.0572(14) Uani 1 1 d . . . . .
N8 N -0.0591(3) 1.0423(4) 0.35924(16) 0.0418(10) Uani 1 1 d . . . . .
S1 S 0.14609(11) 0.87840(15) 0.02036(5) 0.0562(4) Uani 1 1 d . . . . .
S2 S 0.06327(10) 0.66565(16) -0.02984(5) 0.0571(4) Uani 1 1 d . . . . .
S3 S -0.03644(10) 0.92184(14) 0.06667(6) 0.0564(4) Uani 1 1 d . . . . .
S4 S -0.11853(10) 0.71297(16) 0.01359(6) 0.0614(5) Uani 1 1 d . . . . .
S5 S 0.32335(13) 0.8368(2) -0.01437(5) 0.0813(7) Uani 1 1 d . . . . .
S6 S 0.23249(11) 0.58526(18) -0.06312(5) 0.0616(5) Uani 1 1 d . . . . .
S7 S -0.20076(9) 0.97216(13) 0.11216(5) 0.0526(4) Uani 1 1 d . . . . .
S8 S -0.28960(10) 0.73279(16) 0.05728(6) 0.0630(5) Uani 1 1 d . . . . .
S9 S 0.38852(10) 0.98398(13) 0.23741(5) 0.0491(3) Uani 1 1 d . . . . .
S10 S -0.12582(10) 0.73761(12) 0.36330(5) 0.0498(4) Uani 1 1 d . . . . .
S11 S 0.14244(9) 0.99154(13) 0.30168(7) 0.0566(4) Uani 1 1 d . . . . .
S12 S 0.66572(10) 0.73410(14) 0.17867(6) 0.0608(5) Uani 1 1 d . . . . .
Cd1 Cd 0.53235(2) 0.86583(3) 0.21164(2) 0.03595(11) Uani 1 1 d . . . . .
Cd2 Cd 0.00903(2) 0.86667(3) 0.33318(2) 0.03765(11) Uani 1 1 d . . . . .
C31 C 0.1328(3) 0.5713(5) 0.13649(19) 0.0431(12) Uani 1 1 d . . . . .
H31 H 0.1590 0.5201 0.1632 0.052 Uiso 1 1 calc R U . . .
Cl1 Cl 0.15532(11) 0.72223(15) 0.15035(7) 0.0700(5) Uani 1 1 d . . . . .
Cl2 Cl 0.17984(13) 0.52762(19) 0.08658(7) 0.0812(6) Uani 1 1 d . . . . .
Cl3 Cl 0.01758(10) 0.54844(18) 0.12816(7) 0.0758(5) Uani 1 1 d . . . . .
Cl4 Cl 0.19387(17) 0.2528(2) 0.19180(8) 0.0997(7) Uani 1 1 d D U . . .
C32 C 0.1418(6) 0.1296(7) 0.1627(3) 0.080(2) Uani 0.547(3) 1 d D U P A 1
H32 H 0.1070 0.0854 0.1846 0.096 Uiso 0.547(3) 1 calc R U P A 1
Cl5 Cl 0.2066(2) 0.0249(3) 0.13638(14) 0.0771(11) Uani 0.547(3) 1 d D U P A 1
Cl6 Cl 0.0660(3) 0.1980(4) 0.11911(17) 0.1093(17) Uani 0.547(3) 1 d D U P A 1
C32B C 0.1703(8) 0.1231(9) 0.1593(2) 0.086(3) Uani 0.453(3) 1 d D U P A 2
H32B H 0.2249 0.0714 0.1644 0.103 Uiso 0.453(3) 1 calc R U P A 2
Cl5B Cl 0.0829(3) 0.0361(3) 0.17475(11) 0.0625(11) Uani 0.453(3) 1 d D U P A 2
Cl6B Cl 0.1559(5) 0.1616(7) 0.10013(18) 0.125(2) Uani 0.453(3) 1 d D U P A 2

loop_
_atom_site_aniso_label
_atom_site_aniso_U_11
_atom_site_aniso_U_22
_atom_site_aniso_U_33
_atom_site_aniso_U_23
_atom_site_aniso_U_13
_atom_site_aniso_U_12
C1 0.051(3) 0.051(3) 0.028(2) -0.004(2) -0.004(2) -0.011(2)
C2 0.042(3) 0.048(3) 0.039(3) -0.005(2) -0.007(2) -0.005(2)
C3 0.064(4) 0.086(5) 0.027(3) -0.014(3) 0.015(2) -0.037(3)
C4 0.058(4) 0.087(5) 0.027(3) -0.017(3) 0.015(2) -0.032(3)
C5 0.040(3) 0.044(3) 0.057(3) -0.018(3) -0.011(2) 0.009(2)
C6 0.034(3) 0.051(3) 0.060(3) -0.023(3) -0.007(2) 0.005(2)
C7 0.053(4) 0.081(4) 0.042(3) -0.028(3) 0.019(3) -0.036(3)
C8 0.045(3) 0.082(5) 0.049(3) -0.010(3) 0.014(3) -0.033(3)
C9 0.036(3) 0.083(4) 0.048(3) -0.002(3) 0.015(2) -0.021(3)
C10 0.056(4) 0.109(6) 0.051(3) -0.030(4) 0.025(3) -0.051(4)
C11 0.065(4) 0.131(7) 0.046(3) -0.024(4) 0.026(3) -0.058(4)
C12 0.043(3) 0.060(4) 0.033(3) -0.011(2) 0.018(2) -0.027(3)
C13 0.102(5) 0.042(3) 0.044(3) -0.017(3) 0.035(3) -0.030(3)
C14 0.095(5) 0.032(3) 0.044(3) -0.003(2) 0.033(3) -0.011(3)
C15 0.035(3) 0.044(3) 0.032(2) -0.006(2) 0.010(2) 0.000(2)
C16 0.032(3) 0.060(3) 0.033(2) -0.009(2) 0.011(2) -0.001(2)
C17 0.029(2) 0.032(3) 0.061(3) -0.014(2) -0.005(2) 0.0005(19)
C18 0.037(3) 0.062(4) 0.062(4) 0.002(3) 0.006(3) 0.023(3)
C19 0.038(3) 0.090(5) 0.053(3) 0.005(3) 0.018(3) 0.025(3)
C20 0.059(4) 0.047(3) 0.058(4) -0.010(3) -0.002(3) 0.023(3)
C21 0.071(4) 0.052(4) 0.060(4) -0.021(3) -0.011(3) 0.027(3)
C22 0.032(3) 0.053(4) 0.073(4) -0.032(3) -0.004(3) 0.004(2)
C23 0.066(4) 0.048(4) 0.115(6) -0.015(4) -0.042(4) -0.015(3)
C24 0.063(4) 0.047(4) 0.094(5) -0.001(3) -0.028(4) -0.018(3)
C25 0.057(4) 0.068(4) 0.060(4) -0.021(3) 0.003(3) -0.028(3)
C26 0.053(4) 0.080(5) 0.057(4) -0.025(3) 0.002(3) -0.026(3)
C27 0.031(3) 0.046(3) 0.054(3) 0.022(3) 0.022(2) 0.010(2)
C28 0.024(2) 0.034(2) 0.033(2) -0.009(2) 0.0087(18) -0.0040(18)
C29 0.038(3) 0.032(3) 0.073(4) -0.015(3) 0.031(3) -0.002(2)
C30 0.035(3) 0.043(3) 0.063(3) 0.023(3) 0.026(3) 0.007(2)
N1 0.036(2) 0.062(3) 0.046(2) -0.022(2) 0.016(2) -0.020(2)
N2 0.048(3) 0.035(2) 0.031(2) -0.0020(17) 0.0185(18) -0.0033(18)
N3 0.031(2) 0.037(2) 0.057(3) 0.012(2) 0.0089(19) 0.0082(17)
N4 0.032(2) 0.042(3) 0.063(3) -0.015(2) -0.004(2) -0.0058(18)
N5 0.046(3) 0.032(2) 0.082(3) 0.011(2) 0.030(2) 0.012(2)
N6 0.033(2) 0.037(2) 0.043(2) 0.0021(19) 0.0100(18) -0.0074(17)
N7 0.055(3) 0.035(2) 0.089(4) -0.029(2) 0.042(3) -0.019(2)
N8 0.037(2) 0.033(2) 0.056(3) 0.0145(19) 0.008(2) 0.0092(18)
S1 0.0635(9) 0.0650(10) 0.0391(7) -0.0107(7) 0.0024(7) -0.0254(8)
S2 0.0525(9) 0.0773(11) 0.0437(8) -0.0244(7) 0.0143(6) -0.0278(8)
S3 0.0439(8) 0.0514(8) 0.0683(10) -0.0236(7) -0.0155(7) 0.0005(6)
S4 0.0395(8) 0.0693(10) 0.0737(10) -0.0405(9) 0.0003(7) -0.0046(7)
S5 0.0776(12) 0.1351(18) 0.0357(8) -0.0258(9) 0.0256(8) -0.0677(12)
S6 0.0521(9) 0.1002(13) 0.0345(7) -0.0195(8) 0.0129(6) -0.0245(9)
S7 0.0458(8) 0.0442(8) 0.0614(9) -0.0229(7) -0.0188(7) 0.0159(6)
S8 0.0378(8) 0.0769(11) 0.0720(10) -0.0455(9) -0.0021(7) -0.0004(7)
S9 0.0488(8) 0.0489(8) 0.0556(8) -0.0057(6) 0.0308(7) -0.0096(6)
S10 0.0509(8) 0.0395(7) 0.0664(9) -0.0101(6) 0.0364(7) -0.0028(6)
S11 0.0324(7) 0.0385(7) 0.1021(12) 0.0207(8) 0.0205(7) 0.0087(5)
S12 0.0405(8) 0.0565(9) 0.0919(12) -0.0458(8) 0.0345(8) -0.0232(7)
Cd1 0.0382(2) 0.03377(19) 0.0387(2) -0.01120(14) 0.01603(15) -0.01107(14)
Cd2 0.0324(2) 0.03213(19) 0.0499(2) 0.01229(15) 0.01092(16) 0.00744(14)
C31 0.039(3) 0.044(3) 0.047(3) 0.000(2) 0.007(2) -0.005(2)
Cl1 0.0597(10) 0.0587(10) 0.0968(13) -0.0225(9) 0.0302(9) -0.0191(8)
Cl2 0.0832(13) 0.0903(13) 0.0786(12) -0.0295(10) 0.0433(10) -0.0229(10)
Cl3 0.0416(8) 0.0807(12) 0.1067(14) -0.0114(10) 0.0151(9) -0.0185(8)
Cl4 0.1296(18) 0.0805(13) 0.0940(15) -0.0281(11) 0.0338(13) -0.0450(13)
C32 0.096(4) 0.080(4) 0.065(4) -0.020(4) 0.023(4) -0.013(4)
Cl5 0.0658(19) 0.0424(16) 0.117(3) -0.0281(16) -0.0124(18) 0.0059(13)
Cl6 0.094(3) 0.113(3) 0.110(3) -0.026(3) -0.036(2) 0.033(2)
C32B 0.098(5) 0.084(4) 0.079(4) 0.000(4) 0.026(4) 0.003(4)
Cl5B 0.102(3) 0.0437(17) 0.0444(17) -0.0144(13) 0.0184(17) -0.0196(17)
Cl6B 0.142(5) 0.168(5) 0.071(3) -0.011(3) 0.037(3) -0.053(4)

loop_
_atom_type_symbol
_atom_type_description
_atom_type_scat_dispersion_real
_atom_type_scat_dispersion_imag
_atom_type_scat_source
C C 0.0033 0.0016 'International Tables Vol C Tables 4.2.6.8 and 6.1.1.4'
H H 0.0000 0.0000 'International Tables Vol C Tables 4.2.6.8 and 6.1.1.4'
Cd Cd -0.8075 1.2024 'International Tables Vol C Tables 4.2.6.8 and 6.1.1.4'
Cl Cl 0.1484 0.1585 'International Tables Vol C Tables 4.2.6.8 and 6.1.1.4'
N N 0.0061 0.0033 'International Tables Vol C Tables 4.2.6.8 and 6.1.1.4'
S S 0.1246 0.1234 'International Tables Vol C Tables 4.2.6.8 and 6.1.1.4'

loop_
_geom_angle_atom_site_label_1
_geom_angle_atom_site_label_2
_geom_angle_atom_site_label_3
_geom_angle
_geom_angle_site_symmetry_1
_geom_angle_site_symmetry_3
C2 C1 S2 122.5(4) . .
C2 C1 S1 122.8(4) . .
S2 C1 S1 114.8(3) . .
C1 C2 S3 123.1(4) . .
C1 C2 S4 121.6(4) . .
S3 C2 S4 115.3(3) . .
C4 C3 S1 117.6(5) . .
C4 C3 S5 123.5(5) . .
S1 C3 S5 118.6(3) . .
C3 C4 S6 125.6(5) . .
C3 C4 S2 117.6(5) . .
S6 C4 S2 116.7(3) . .
C6 C5 S3 117.9(4) . .
C6 C5 S7 123.8(5) . .
S3 C5 S7 118.2(3) . .
C5 C6 S4 117.3(4) . .
C5 C6 S8 123.5(5) . .
S4 C6 S8 119.0(3) . .
C8 C7 C11 117.5(6) . .
C8 C7 S5 125.1(4) . .
C11 C7 S5 117.4(5) . .
C9 C8 C7 119.0(5) . .
C9 C8 H8 120.5 . .
C7 C8 H8 120.5 . .
N1 C9 C8 123.8(5) . .
N1 C9 H9 118.1 . .
C8 C9 H9 118.1 . .
N1 C10 C11 123.2(5) . .
N1 C10 H10 118.4 . .
C11 C10 H10 118.4 . .
C10 C11 C7 119.3(6) . .
C10 C11 H11 120.3 . .
C7 C11 H11 120.3 . .
C13 C12 C16 118.6(5) . .
C13 C12 S6 124.2(4) . .
C16 C12 S6 117.2(5) . .
C14 C13 C12 118.5(5) . .
C14 C13 H13 120.8 . .
C12 C13 H13 120.8 . .
N2 C14 C13 124.1(6) . .
N2 C14 H14 117.9 . .
C13 C14 H14 117.9 . .
N2 C15 C16 123.6(5) . .
N2 C15 H15 118.2 . .
C16 C15 H15 118.2 . .
C15 C16 C12 118.6(5) . .
C15 C16 H16 120.7 . .
C12 C16 H16 120.7 . .
C18 C17 C21 117.9(5) . .
C18 C17 S7 116.4(4) . .
C21 C17 S7 125.7(4) . .
C17 C18 C19 118.8(5) . .
C17 C18 H18 120.6 . .
C19 C18 H18 120.6 . .
N3 C19 C18 124.3(5) . .
N3 C19 H19 117.9 . .
C18 C19 H19 117.9 . .
N3 C20 C21 123.5(5) . .
N3 C20 H20 118.2 . .
C21 C20 H20 118.2 . .
C20 C21 C17 119.1(6) . .
C20 C21 H21 120.4 . .
C17 C21 H21 120.4 . .
C26 C22 C23 117.5(6) . .
C26 C22 S8 119.3(6) . .
C23 C22 S8 123.2(5) . .
C24 C23 C22 119.3(6) . .
C24 C23 H23 120.3 . .
C22 C23 H23 120.3 . .
N4 C24 C23 123.9(7) . .
N4 C24 H24 118.0 . .
C23 C24 H24 118.0 . .
N4 C25 C26 123.6(6) . .
N4 C25 H25 118.2 . .
C26 C25 H25 118.2 . .
C22 C26 C25 119.3(7) . .
C22 C26 H26 120.4 . .
C25 C26 H26 120.4 . .
N5 C27 S9 179.3(6) . 2_545
N6 C28 S10 178.8(4) . 2
N7 C29 S11 179.5(7) . 2_545
N8 C30 S12 177.9(5) . 2
C9 N1 C10 117.1(5) . .
C9 N1 Cd1 119.8(4) . .
C10 N1 Cd1 123.0(4) . .
C15 N2 C14 116.6(5) . .
C15 N2 Cd1 123.3(3) . 4_575
C14 N2 Cd1 120.0(4) . 4_575
C19 N3 C20 116.3(5) . .
C19 N3 Cd2 120.1(4) . .
C20 N3 Cd2 122.9(3) . .
C24 N4 C25 116.5(5) . .
C24 N4 Cd2 120.5(5) . 4_575
C25 N4 Cd2 122.9(3) . 4_575
C27 N5 Cd2 159.5(5) . .
C28 N6 Cd1 152.6(4) . .
C29 N7 Cd1 147.7(5) . .
C30 N8 Cd2 138.7(4) . .
C3 S1 C1 94.9(3) . .
C4 S2 C1 94.8(3) . .
C5 S3 C2 94.7(3) . .
C6 S4 C2 94.8(3) . .
C3 S5 C7 103.6(3) . .
C4 S6 C12 102.1(3) . .
C5 S7 C17 102.7(3) . .
C6 S8 C22 101.8(3) . .
C27 S9 Cd1 94.25(18) 2 .
C28 S10 Cd2 94.38(16) 2_545 .
C29 S11 Cd2 94.91(18) 2 .
C30 S12 Cd1 96.45(18) 2_545 .
N6 Cd1 N7 177.90(15) . .
N6 Cd1 N2 88.69(14) . 4_676
N7 Cd1 N2 91.36(17) . 4_676
N6 Cd1 N1 89.34(15) . .
N7 Cd1 N1 90.57(18) . .
N2 Cd1 N1 177.80(14) 4_676 .
N6 Cd1 S9 94.90(11) . .
N7 Cd1 S9 87.19(12) . .
N2 Cd1 S9 91.44(10) 4_676 .
N1 Cd1 S9 89.72(11) . .
N6 Cd1 S12 88.15(11) . .
N7 Cd1 S12 89.75(11) . .
N2 Cd1 S12 93.79(11) 4_676 .
N1 Cd1 S12 85.15(12) . .
S9 Cd1 S12 174.01(5) . .
N5 Cd2 N4 88.06(18) . 4_676
N5 Cd2 N8 177.20(17) . .
N4 Cd2 N8 89.18(16) 4_676 .
N5 Cd2 N3 89.65(17) . .
N4 Cd2 N3 175.81(15) 4_676 .
N8 Cd2 N3 93.14(15) . .
N5 Cd2 S11 86.33(12) . .
N4 Cd2 S11 94.49(12) 4_676 .
N8 Cd2 S11 93.39(11) . .
N3 Cd2 S11 88.86(11) . .
N5 Cd2 S10 92.78(11) . .
N4 Cd2 S10 86.33(12) 4_676 .
N8 Cd2 S10 87.54(11) . .
N3 Cd2 S10 90.27(11) . .
S11 Cd2 S10 178.76(5) . .
Cl1 C31 Cl3 109.5(3) . .
Cl1 C31 Cl2 111.5(3) . .
Cl3 C31 Cl2 110.2(3) . .
Cl1 C31 H31 108.5 . .
Cl3 C31 H31 108.5 . .
Cl2 C31 H31 108.5 . .
Cl4 C32 Cl5 119.0(5) . .
Cl4 C32 Cl6 103.0(4) . .
Cl5 C32 Cl6 108.8(5) . .
Cl4 C32 H32 108.5 . .
Cl5 C32 H32 108.5 . .
Cl6 C32 H32 108.5 . .
Cl4 C32B Cl5B 115.7(5) . .
Cl4 C32B Cl6B 108.7(5) . .
Cl5B C32B Cl6B 112.3(5) . .
Cl4 C32B H32B 106.5 . .
Cl5B C32B H32B 106.5 . .
Cl6B C32B H32B 106.5 . .

loop_
_geom_bond_atom_site_label_1
_geom_bond_atom_site_label_2
_geom_bond_distance
_geom_bond_site_symmetry_2
C1 C2 1.337(8) .
C1 S2 1.753(6) .
C1 S1 1.761(5) .
C2 S3 1.748(6) .
C2 S4 1.757(5) .
C3 C4 1.342(8) .
C3 S1 1.745(7) .
C3 S5 1.754(6) .
C4 S6 1.746(7) .
C4 S2 1.750(6) .
C5 C6 1.341(7) .
C5 S3 1.746(6) .
C5 S7 1.750(6) .
C6 S4 1.748(6) .
C6 S8 1.757(6) .
C7 C8 1.379(8) .
C7 C11 1.379(8) .
C7 S5 1.766(6) .
C8 C9 1.370(8) .
C8 H8 0.9500 .
C9 N1 1.318(7) .
C9 H9 0.9500 .
C10 N1 1.333(7) .
C10 C11 1.368(9) .
C10 H10 0.9500 .
C11 H11 0.9500 .
C12 C13 1.371(9) .
C12 C16 1.386(7) .
C12 S6 1.767(5) .
C13 C14 1.368(9) .
C13 H13 0.9500 .
C14 N2 1.334(6) .
C14 H14 0.9500 .
C15 N2 1.332(6) .
C15 C16 1.368(7) .
C15 H15 0.9500 .
C16 H16 0.9500 .
C17 C18 1.364(8) .
C17 C21 1.381(7) .
C17 S7 1.764(6) .
C18 C19 1.371(8) .
C18 H18 0.9500 .
C19 N3 1.323(7) .
C19 H19 0.9500 .
C20 N3 1.325(7) .
C20 C21 1.368(8) .
C20 H20 0.9500 .
C21 H21 0.9500 .
C22 C26 1.373(8) .
C22 C23 1.377(10) .
C22 S8 1.767(6) .
C23 C24 1.368(9) .
C23 H23 0.9500 .
C24 N4 1.326(7) .
C24 H24 0.9500 .
C25 N4 1.329(8) .
C25 C26 1.376(8) .
C25 H25 0.9500 .
C26 H26 0.9500 .
C27 N5 1.152(7) .
C27 S9 1.641(6) 2_545
C28 N6 1.151(6) .
C28 S10 1.640(5) 2
C29 N7 1.149(7) .
C29 S11 1.643(5) 2_545
C30 N8 1.152(6) .
C30 S12 1.653(5) 2
N1 Cd1 2.365(5) .
N2 Cd1 2.320(4) 4_575
N3 Cd2 2.365(4) .
N4 Cd2 2.353(5) 4_575
N5 Cd2 2.311(4) .
N6 Cd1 2.285(4) .
N7 Cd1 2.305(4) .
N8 Cd2 2.364(4) .
S9 C27 1.641(6) 2
S9 Cd1 2.7168(14) .
S10 C28 1.640(5) 2_545
S10 Cd2 2.7169(14) .
S11 C29 1.643(5) 2
S11 Cd2 2.6923(14) .
S12 C30 1.653(5) 2_545
S12 Cd1 2.7499(14) .
Cd1 N2 2.320(4) 4_676
Cd2 N4 2.353(5) 4_676
C31 Cl1 1.741(5) .
C31 Cl3 1.745(5) .
C31 Cl2 1.753(5) .
C31 H31 1.0000 .
Cl4 C32B 1.727(7) .
Cl4 C32 1.738(6) .
C32 Cl5 1.749(7) .
C32 Cl6 1.765(7) .
C32 H32 1.0000 .
C32B Cl5B 1.736(6) .
C32B Cl6B 1.751(6) .
C32B H32B 1.0000 .
